data_2213814
loop_
_publ_author_name
'Wisser, Barbara'
'Janiak, Christoph'

_publ_section_title
;
 5,5'-Diamino-2,2'-bipyridin-1,1'-diium
 bis(5,5'-diamino-2,2'-bipyridin-1-ium)
 tetrakis(<i>rac</i>-1,1'-binaphthalene-2,2'-diyl phosphate)
 hexahydrate: a two-dimensional supramolecular hydrogen-bonded network
;
_journal_coeditor_code HG2222
_journal_issue 6
_journal_name_full 'Acta Crystallographica Section E'
_journal_page_first o2871
_journal_page_last o2872
_journal_paper_doi 10.1107/S1600536807021794
_journal_volume 63
_journal_year 2007
_chemical_formula_iupac 'C10 H12 N4 2+, 2C10 H11 N4 +, 4C20 H12 O4 P -, 6H2 O'
_chemical_formula_moiety 'C10 H12 N4 2+, 2C10 H11 N4 +, 4C20 H12 O4 P -, 6H2 O'
_chemical_formula_sum 'C110 H94 N12 O22 P4'
_chemical_formula_weight 2059.86
_chemical_name_systematic
;
5,5'-Diamino-2,2'-bipyridin-1,1'-dium bis(5,5'-diamino-2,2'-bipyridin-1-ium)
tetrakis(<i>rac</i>-1,1'-binaphthalene-2,2'-diyl phosphate) hexahydrate
;
_space_group_IT_number 2
_symmetry_cell_setting triclinic
_symmetry_space_group_name_Hall '-P 1'
_symmetry_space_group_name_H-M 'P -1'
_atom_sites_solution_hydrogens geom
_atom_sites_solution_primary direct
_atom_sites_solution_secondary difmap
_audit_creation_method SHELXL-97
_cell_angle_alpha 82.940(11)
_cell_angle_beta 76.232(11)
_cell_angle_gamma 85.571(10)
_cell_formula_units_Z 1
_cell_length_a 9.7001(16)
_cell_length_b 14.102(2)
_cell_length_c 18.244(3)
_cell_measurement_temperature 203(2)
_cell_volume 2402.5(7)
_computing_cell_refinement SMART
_computing_data_collection 'SMART (Bruker, 1997)'
_computing_data_reduction 'SAINT (Bruker, 1997)'
_computing_molecular_graphics 'DIAMOND (Crystal Impact, 2006)'
_computing_publication_material SHELXL97
_computing_structure_refinement 'SHELXL97 (Sheldrick, 1997)'
_computing_structure_solution 'SHELXS97 (Sheldrick, 1997)'
_diffrn_ambient_temperature 203(2)
_diffrn_measured_fraction_theta_full 0.987
_diffrn_measured_fraction_theta_max 0.987
_diffrn_measurement_device_type 'Bruker APEXII CCD'
_diffrn_measurement_method \w
_diffrn_radiation_monochromator graphite
_diffrn_radiation_source 'fine-focus sealed tube'
_diffrn_radiation_type MoK\a
_diffrn_radiation_wavelength 0.71073
_diffrn_reflns_av_R_equivalents 0.0982
_diffrn_reflns_av_sigmaI/netI 0.1105
_diffrn_reflns_limit_h_max 11
_diffrn_reflns_limit_h_min -11
_diffrn_reflns_limit_k_max 16
_diffrn_reflns_limit_k_min -16
_diffrn_reflns_limit_l_max 21
_diffrn_reflns_limit_l_min -21
_diffrn_reflns_number 24014
_diffrn_reflns_theta_full 25.00
_diffrn_reflns_theta_max 25.25
_diffrn_reflns_theta_min 1.46
_exptl_absorpt_coefficient_mu 0.163
_exptl_absorpt_correction_T_max 0.9956
_exptl_absorpt_correction_T_min 0.9142
_exptl_absorpt_correction_type multi-scan
_exptl_absorpt_process_details '(SADABS; Sheldrick, 1996)'
_exptl_crystal_colour yellow
_exptl_crystal_density_diffrn 1.424
_exptl_crystal_density_method 'not measured'
_exptl_crystal_description needle
_exptl_crystal_F_000 1074
_exptl_crystal_size_max 0.56
_exptl_crystal_size_mid 0.04
_exptl_crystal_size_min 0.03
_refine_diff_density_max 0.311
_refine_diff_density_min -0.369
_refine_ls_extinction_method none
_refine_ls_goodness_of_fit_ref 0.990
_refine_ls_hydrogen_treatment mixed
_refine_ls_matrix_type full
_refine_ls_number_parameters 709
_refine_ls_number_reflns 8570
_refine_ls_number_restraints 2
_refine_ls_restrained_S_all 0.990
_refine_ls_R_factor_all 0.1203
_refine_ls_R_factor_gt 0.0564
_refine_ls_shift/su_max 0.000
_refine_ls_shift/su_mean 0.000
_refine_ls_structure_factor_coef Fsqd
_refine_ls_weighting_details 'calc w=1/[\s^2^(Fo^2^)+(0.0435P)^2^] where P=(Fo^2^+2Fc^2^)/3'
_refine_ls_weighting_scheme calc
_refine_ls_wR_factor_gt 0.1132
_refine_ls_wR_factor_ref 0.1381
_reflns_number_gt 4686
_reflns_number_total 8570
_reflns_threshold_expression I>2\s(I)
_cod_data_source_file hg2222.cif
_cod_data_source_block I
_cod_database_code 2213814
_cod_database_fobs_code 2213814

loop_
_symmetry_equiv_pos_as_xyz
'x, y, z'
'-x, -y, -z'

loop_
_atom_site_type_symbol
_atom_site_label
_atom_site_fract_x
_atom_site_fract_y
_atom_site_fract_z
_atom_site_U_iso_or_equiv
_atom_site_adp_type
_atom_site_calc_flag
_atom_site_refinement_flags
_atom_site_occupancy
P P1 0.43917(11) 0.31213(7) 0.04758(5) 0.0382(3) Uani d . 1
O O1 0.3322(2) 0.25002(15) 0.11340(11) 0.0332(6) Uani d . 1
O O2 0.5291(2) 0.36183(14) 0.09484(12) 0.0328(5) Uani d . 1
O O3 0.5400(3) 0.25075(18) -0.00114(13) 0.0533(7) Uani d . 1
O O4 0.3487(3) 0.38558(18) 0.01291(14) 0.0542(7) Uani d . 1
C C1 0.4313(4) 0.2395(2) 0.22255(17) 0.0287(8) Uani d . 1
C C2 0.3948(4) 0.1947(2) 0.16755(17) 0.0296(8) Uani d . 1
C C3 0.4198(4) 0.0964(2) 0.16155(18) 0.0361(9) Uani d . 1
H H3A 0.3909 0.0683 0.1239 0.043 Uiso calc R 1
C C4 0.4864(4) 0.0423(2) 0.21105(18) 0.0361(9) Uani d . 1
H H4A 0.5011 -0.0239 0.2081 0.043 Uiso calc R 1
C C5 0.5339(4) 0.0834(2) 0.26684(17) 0.0313(8) Uani d . 1
C C6 0.6104(4) 0.0294(2) 0.3161(2) 0.0400(9) Uani d . 1
H H6A 0.6261 -0.0369 0.3138 0.048 Uiso calc R 1
C C7 0.6615(4) 0.0710(2) 0.3665(2) 0.0438(10) Uani d . 1
H H7 0.7109 0.0335 0.3991 0.053 Uiso calc R 1
C C8 0.6410(4) 0.1706(2) 0.3701(2) 0.0417(10) Uani d . 1
H H8 0.6794 0.1998 0.4039 0.050 Uiso calc R 1
C C9 0.5654(4) 0.2245(2) 0.32452(18) 0.0348(9) Uani d . 1
H H9A 0.5518 0.2907 0.3277 0.042 Uiso calc R 1
C C10 0.5068(4) 0.1834(2) 0.27248(17) 0.0281(8) Uani d . 1
C C11 0.4023(4) 0.3453(2) 0.22337(18) 0.0299(8) Uani d . 1
C C12 0.4491(4) 0.4038(2) 0.15860(18) 0.0306(8) Uani d . 1
C C13 0.4266(4) 0.5036(2) 0.1525(2) 0.0359(9) Uani d . 1
H H13 0.4587 0.5406 0.1059 0.043 Uiso calc R 1
C C14 0.3582(4) 0.5458(2) 0.2145(2) 0.0390(9) Uani d . 1
H H14 0.3453 0.6128 0.2113 0.047 Uiso calc R 1
C C15 0.3060(4) 0.4904(2) 0.28375(19) 0.0329(8) Uani d . 1
C C16 0.2358(4) 0.5335(2) 0.3490(2) 0.0409(9) Uani d . 1
H H16 0.2247 0.6005 0.3463 0.049 Uiso calc R 1
C C17 0.1837(4) 0.4805(2) 0.4158(2) 0.0437(10) Uani d . 1
H H17 0.1380 0.5108 0.4589 0.052 Uiso calc R 1
C C18 0.1983(4) 0.3805(2) 0.4203(2) 0.0401(9) Uani d . 1
H H18 0.1620 0.3439 0.4666 0.048 Uiso calc R 1
C C19 0.2646(4) 0.3354(2) 0.35836(18) 0.0363(9) Uani d . 1
H H19 0.2704 0.2682 0.3619 0.044 Uiso calc R 1
C C20 0.3246(4) 0.3891(2) 0.28876(18) 0.0311(8) Uani d . 1
P P2 0.17925(11) 0.83695(6) 0.24285(5) 0.0371(3) Uani d . 1
O O5 0.0731(3) 0.76467(14) 0.30098(11) 0.0341(6) Uani d . 1
O O6 0.2692(3) 0.87165(14) 0.29780(11) 0.0353(6) Uani d . 1
O O7 0.2716(3) 0.77708(17) 0.18815(13) 0.0511(7) Uani d . 1
O O8 0.1033(3) 0.92259(17) 0.21483(16) 0.0634(8) Uani d . 1
C C21 0.0630(4) 0.8089(2) 0.42500(17) 0.0284(8) Uani d . 1
C C22 -0.0051(4) 0.7971(2) 0.36875(17) 0.0303(8) Uani d . 1
C C23 -0.1514(4) 0.8136(2) 0.37639(19) 0.0348(8) Uani d . 1
H H23 -0.1935 0.8025 0.3370 0.042 Uiso calc R 1
C C24 -0.2323(4) 0.8456(2) 0.44066(19) 0.0370(9) Uani d . 1
H H24 -0.3316 0.8521 0.4474 0.044 Uiso calc R 1
C C25 -0.1688(4) 0.8694(2) 0.49788(18) 0.0319(8) Uani d . 1
C C26 -0.2476(4) 0.9113(2) 0.56202(19) 0.0382(9) Uani d . 1
H H26 -0.3466 0.9211 0.5687 0.046 Uiso calc R 1
C C27 -0.1836(4) 0.9380(2) 0.6147(2) 0.0399(9) Uani d . 1
H H27 -0.2386 0.9658 0.6572 0.048 Uiso calc R 1
C C28 -0.0368(4) 0.9243(2) 0.60561(18) 0.0375(9) Uani d . 1
H H28 0.0069 0.9443 0.6415 0.045 Uiso calc R 1
C C29 0.0450(4) 0.8817(2) 0.54447(17) 0.0333(8) Uani d . 1
H H29 0.1437 0.8724 0.5392 0.040 Uiso calc R 1
C C30 -0.0190(4) 0.8520(2) 0.48986(17) 0.0280(8) Uani d . 1
C C31 0.2156(4) 0.7772(2) 0.41706(17) 0.0286(8) Uani d . 1
C C32 0.3135(4) 0.8064(2) 0.35202(18) 0.0311(8) Uani d . 1
C C33 0.4568(4) 0.7743(2) 0.3383(2) 0.0382(9) Uani d . 1
H H33 0.5198 0.7952 0.2924 0.046 Uiso calc R 1
C C34 0.5044(4) 0.7130(2) 0.3912(2) 0.0417(9) Uani d . 1
H H34 0.6008 0.6924 0.3821 0.050 Uiso calc R 1
C C35 0.4116(4) 0.6802(2) 0.4595(2) 0.0365(9) Uani d . 1
C C36 0.4612(5) 0.6162(3) 0.5155(2) 0.0511(11) Uani d . 1
H H36 0.5588 0.5991 0.5082 0.061 Uiso calc R 1
C C37 0.3703(6) 0.5799(3) 0.5788(2) 0.0527(12) Uani d . 1
H H37 0.4040 0.5378 0.6154 0.063 Uiso calc R 1
C C38 0.2246(5) 0.6055(2) 0.5896(2) 0.0493(11) Uani d . 1
H H38 0.1609 0.5784 0.6330 0.059 Uiso calc R 1
C C39 0.1735(4) 0.6688(2) 0.53834(18) 0.0386(9) Uani d . 1
H H39 0.0756 0.6851 0.5474 0.046 Uiso calc R 1
C C40 0.2647(4) 0.7099(2) 0.47244(18) 0.0314(8) Uani d . 1
N N5 -0.0910(4) 0.61714(19) 0.00186(15) 0.0356(7) Uani d . 1
H H5 -0.185(4) 0.607(2) -0.0068(19) 0.053 Uiso d . 1
N N6 0.0366(4) 0.8309(2) 0.0474(2) 0.0598(11) Uani d D 1
H H6B -0.052(4) 0.867(3) 0.048(3) 0.090 Uiso d D 1
H H6C 0.107(6) 0.842(3) 0.060(3) 0.090 Uiso d . 1
C C51 0.0114(4) 0.5485(2) 0.00753(17) 0.0323(8) Uani d . 1
C C52 0.1320(4) 0.5762(2) 0.02711(19) 0.0408(9) Uani d . 1
H H52 0.2071 0.5310 0.0308 0.049 Uiso calc R 1
C C53 -0.0831(4) 0.7077(2) 0.01407(18) 0.0374(9) Uani d . 1
H H53 -0.1583 0.7520 0.0084 0.045 Uiso calc R 1
C C54 0.0332(4) 0.7378(2) 0.03484(19) 0.0417(9) Uani d . 1
C C55 0.1423(4) 0.6689(2) 0.0411(2) 0.0435(9) Uani d . 1
H H55 0.2237 0.6859 0.0550 0.052 Uiso calc R 1
N N1 0.8043(3) 0.2825(2) 0.15243(15) 0.0362(7) Uani d . 1
H H1 0.738(4) 0.326(2) 0.1374(19) 0.054 Uiso d . 1
N N2 0.7674(3) 0.46415(19) 0.17645(15) 0.0390(7) Uani d . 1
N N3 0.8985(4) 0.0303(2) 0.14736(19) 0.0504(9) Uani d . 1
H H3B 0.951(5) -0.015(3) 0.169(2) 0.076 Uiso d . 1
H H3C 0.836(5) 0.007(3) 0.121(2) 0.076 Uiso d . 1
N N4 0.8107(4) 0.7086(2) 0.20931(18) 0.0449(8) Uani d D 1
H H4B 0.883(5) 0.742(3) 0.210(2) 0.067 Uiso d . 1
H H4C 0.745(4) 0.742(3) 0.181(2) 0.067 Uiso d D 1
C C41 0.8992(4) 0.3158(2) 0.18548(18) 0.0354(8) Uani d . 1
C C42 0.9989(4) 0.2483(2) 0.20719(19) 0.0410(9) Uani d . 1
H H42 1.0675 0.2676 0.2302 0.049 Uiso calc R 1
C C43 0.9982(4) 0.1544(2) 0.19537(19) 0.0399(9) Uani d . 1
H H43 1.0659 0.1102 0.2110 0.048 Uiso calc R 1
C C44 0.8984(4) 0.1225(2) 0.16032(19) 0.0386(9) Uani d . 1
C C45 0.7994(4) 0.1913(2) 0.13969(19) 0.0374(9) Uani d . 1
H H45 0.7293 0.1737 0.1169 0.045 Uiso calc R 1
C C46 0.8861(4) 0.4183(2) 0.19335(18) 0.0350(8) Uani d . 1
C C47 0.9849(4) 0.4665(2) 0.21622(19) 0.0431(9) Uani d . 1
H H47 1.0661 0.4334 0.2279 0.052 Uiso calc R 1
C C48 0.9633(4) 0.5637(3) 0.22177(19) 0.0438(9) Uani d . 1
H H48 1.0299 0.5972 0.2371 0.053 Uiso calc R 1
C C49 0.8424(4) 0.6115(2) 0.20454(18) 0.0383(9) Uani d . 1
C C50 0.7481(4) 0.5573(2) 0.1819(2) 0.0422(9) Uani d . 1
H H50 0.6661 0.5888 0.1698 0.051 Uiso calc R 1
O O9 0.5612(3) 0.7794(2) 0.13189(16) 0.0515(8) Uani d . 1
H H9B 0.547(5) 0.758(3) 0.093(3) 0.077 Uiso d . 1
H H9C 0.471(5) 0.787(3) 0.155(3) 0.077 Uiso d . 1
O O10 0.7472(3) 0.9282(2) 0.05583(17) 0.0573(8) Uani d . 1
H H10A 0.718(5) 0.973(3) 0.018(2) 0.086 Uiso d . 1
H H10B 0.674(5) 0.891(3) 0.084(3) 0.086 Uiso d . 1
O O11 0.3160(4) 0.9211(2) 0.04676(17) 0.0750(10) Uani d . 1
H H11A 0.298(7) 0.914(4) 0.091(3) 0.113 Uiso d . 1
H H11B 0.386(6) 0.880(4) 0.025(3) 0.113 Uiso d . 1

loop_
_atom_site_aniso_label
_atom_site_aniso_U_11
_atom_site_aniso_U_22
_atom_site_aniso_U_33
_atom_site_aniso_U_12
_atom_site_aniso_U_13
_atom_site_aniso_U_23
P1 0.0350(6) 0.0509(6) 0.0303(5) -0.0097(5) -0.0106(5) -0.0004(4)
O1 0.0283(15) 0.0428(13) 0.0287(12) -0.0061(11) -0.0065(11) -0.0014(10)
O2 0.0252(14) 0.0410(12) 0.0327(13) -0.0064(11) -0.0069(11) -0.0031(10)
O3 0.0499(19) 0.0655(17) 0.0447(15) -0.0162(14) 0.0003(14) -0.0212(13)
O4 0.0422(18) 0.0667(16) 0.0574(16) -0.0151(14) -0.0280(15) 0.0194(13)
C1 0.026(2) 0.0312(17) 0.0271(17) -0.0029(15) -0.0020(16) -0.0048(14)
C2 0.025(2) 0.0344(18) 0.0288(18) -0.0005(15) -0.0065(16) -0.0029(14)
C3 0.040(2) 0.0388(19) 0.0314(19) -0.0115(17) -0.0061(18) -0.0099(15)
C4 0.042(2) 0.0248(16) 0.041(2) -0.0055(16) -0.0052(19) -0.0079(15)
C5 0.031(2) 0.0301(17) 0.0308(18) -0.0018(15) -0.0034(17) -0.0024(14)
C6 0.041(2) 0.0291(17) 0.049(2) 0.0017(17) -0.010(2) -0.0052(16)
C7 0.041(3) 0.041(2) 0.052(2) 0.0053(18) -0.020(2) -0.0009(17)
C8 0.045(3) 0.040(2) 0.048(2) 0.0001(18) -0.027(2) -0.0055(16)
C9 0.038(2) 0.0320(18) 0.0362(19) 0.0016(16) -0.0127(18) -0.0063(15)
C10 0.025(2) 0.0283(16) 0.0283(18) -0.0039(14) -0.0017(16) -0.0023(13)
C11 0.027(2) 0.0318(17) 0.0332(19) -0.0049(15) -0.0119(17) -0.0015(15)
C12 0.022(2) 0.0377(18) 0.0317(19) -0.0008(15) -0.0045(16) -0.0041(15)
C13 0.035(2) 0.0331(18) 0.040(2) -0.0065(16) -0.0120(18) 0.0046(16)
C14 0.041(2) 0.0267(17) 0.050(2) -0.0053(16) -0.013(2) -0.0008(16)
C15 0.029(2) 0.0294(17) 0.043(2) -0.0021(15) -0.0121(18) -0.0067(15)
C16 0.042(3) 0.0281(17) 0.056(2) -0.0003(17) -0.013(2) -0.0131(17)
C17 0.046(3) 0.040(2) 0.045(2) -0.0021(18) -0.004(2) -0.0179(18)
C18 0.038(2) 0.042(2) 0.039(2) -0.0019(17) -0.0041(19) -0.0093(16)
C19 0.037(2) 0.0325(18) 0.040(2) -0.0022(16) -0.0065(18) -0.0073(16)
C20 0.031(2) 0.0306(17) 0.0340(19) -0.0009(15) -0.0119(17) -0.0038(15)
P2 0.0438(7) 0.0362(5) 0.0303(5) -0.0028(4) -0.0073(5) -0.0013(4)
O5 0.0390(16) 0.0327(12) 0.0299(12) -0.0019(11) -0.0033(12) -0.0093(10)
O6 0.0426(16) 0.0315(12) 0.0305(12) -0.0063(11) -0.0058(12) -0.0001(10)
O7 0.0531(19) 0.0622(16) 0.0335(14) -0.0117(13) 0.0089(13) -0.0198(12)
O8 0.073(2) 0.0460(15) 0.0757(19) 0.0024(14) -0.0383(18) 0.0118(13)
C21 0.028(2) 0.0295(16) 0.0271(18) -0.0028(15) -0.0041(16) -0.0021(14)
C22 0.030(2) 0.0299(17) 0.0287(18) -0.0015(15) -0.0017(17) -0.0061(14)
C23 0.035(2) 0.0379(19) 0.034(2) -0.0037(17) -0.0120(18) -0.0040(15)
C24 0.028(2) 0.0383(19) 0.043(2) 0.0025(16) -0.0074(19) -0.0049(16)
C25 0.032(2) 0.0264(17) 0.0321(19) -0.0040(15) 0.0027(17) -0.0012(14)
C26 0.036(2) 0.0311(18) 0.041(2) -0.0012(16) 0.0020(19) -0.0003(16)
C27 0.041(3) 0.0359(19) 0.037(2) -0.0047(17) 0.0067(19) -0.0100(16)
C28 0.049(3) 0.0351(18) 0.0276(19) -0.0079(17) -0.0031(18) -0.0085(15)
C29 0.036(2) 0.0316(17) 0.0339(19) 0.0014(16) -0.0116(18) -0.0067(14)
C30 0.030(2) 0.0238(16) 0.0272(18) -0.0020(14) -0.0003(16) -0.0044(13)
C31 0.031(2) 0.0269(16) 0.0306(18) -0.0024(15) -0.0094(17) -0.0094(14)
C32 0.033(2) 0.0304(17) 0.0310(19) -0.0046(16) -0.0080(18) -0.0061(14)
C33 0.032(2) 0.0375(19) 0.045(2) -0.0062(17) -0.0016(19) -0.0120(16)
C34 0.029(2) 0.044(2) 0.057(2) 0.0032(17) -0.015(2) -0.0180(18)
C35 0.041(2) 0.0311(18) 0.043(2) -0.0008(17) -0.015(2) -0.0155(16)
C36 0.058(3) 0.044(2) 0.062(3) 0.012(2) -0.035(3) -0.016(2)
C37 0.083(4) 0.038(2) 0.046(2) 0.014(2) -0.034(3) -0.0069(18)
C38 0.077(4) 0.0344(19) 0.034(2) 0.001(2) -0.010(2) -0.0041(16)
C39 0.046(3) 0.0368(19) 0.034(2) 0.0005(18) -0.0095(19) -0.0091(16)
C40 0.038(2) 0.0281(17) 0.0313(19) -0.0034(16) -0.0104(18) -0.0091(14)
N5 0.036(2) 0.0374(16) 0.0349(16) -0.0057(15) -0.0100(15) -0.0039(13)
N6 0.050(3) 0.049(2) 0.084(3) -0.0069(18) -0.013(2) -0.0250(19)
C51 0.031(2) 0.0375(18) 0.0270(18) -0.0064(16) -0.0027(16) -0.0028(14)
C52 0.033(2) 0.044(2) 0.047(2) -0.0038(17) -0.0092(19) -0.0076(17)
C53 0.039(2) 0.038(2) 0.034(2) -0.0024(17) -0.0057(18) -0.0051(15)
C54 0.040(3) 0.042(2) 0.041(2) -0.0120(18) 0.0005(19) -0.0093(16)
C55 0.034(2) 0.050(2) 0.049(2) -0.0087(19) -0.007(2) -0.0136(18)
N1 0.0306(19) 0.0391(17) 0.0387(17) -0.0014(14) -0.0097(15) -0.0007(13)
N2 0.033(2) 0.0403(17) 0.0443(18) -0.0010(14) -0.0104(16) -0.0060(13)
N3 0.051(2) 0.0400(19) 0.063(2) 0.0045(16) -0.0210(19) -0.0071(16)
N4 0.041(2) 0.0436(19) 0.052(2) -0.0053(15) -0.0072(18) -0.0182(15)
C41 0.032(2) 0.0420(19) 0.0311(19) -0.0027(17) -0.0072(18) 0.0008(15)
C42 0.034(2) 0.050(2) 0.038(2) -0.0044(18) -0.0091(19) 0.0019(17)
C43 0.036(2) 0.044(2) 0.038(2) 0.0050(18) -0.0098(19) 0.0018(16)
C44 0.030(2) 0.046(2) 0.037(2) -0.0005(18) -0.0057(18) 0.0000(16)
C45 0.030(2) 0.043(2) 0.039(2) -0.0024(17) -0.0080(18) -0.0022(16)
C46 0.032(2) 0.044(2) 0.0286(18) -0.0074(17) -0.0049(17) -0.0015(15)
C47 0.036(2) 0.050(2) 0.046(2) -0.0046(19) -0.014(2) -0.0046(17)
C48 0.038(3) 0.055(2) 0.041(2) -0.0087(19) -0.0097(19) -0.0112(17)
C49 0.039(2) 0.044(2) 0.0294(19) -0.0045(18) -0.0013(18) -0.0090(15)
C50 0.037(2) 0.044(2) 0.048(2) -0.0004(18) -0.013(2) -0.0095(17)
O9 0.0481(19) 0.0677(18) 0.0424(17) -0.0006(16) -0.0129(15) -0.0161(13)
O10 0.055(2) 0.0572(18) 0.0596(19) -0.0041(15) -0.0156(17) 0.0004(14)
O11 0.083(3) 0.086(2) 0.0466(18) 0.0059(18) -0.008(2) 0.0079(17)

loop_
_atom_type_symbol
_atom_type_description
_atom_type_scat_dispersion_real
_atom_type_scat_dispersion_imag
_atom_type_scat_source
C C 0.0033 0.0016 'International Tables Vol C Tables 4.2.6.8 and 6.1.1.4'
H H 0.0000 0.0000 'International Tables Vol C Tables 4.2.6.8 and 6.1.1.4'
N N 0.0061 0.0033 'International Tables Vol C Tables 4.2.6.8 and 6.1.1.4'
O O 0.0106 0.0060 'International Tables Vol C Tables 4.2.6.8 and 6.1.1.4'
P P 0.1023 0.0942 'International Tables Vol C Tables 4.2.6.8 and 6.1.1.4'

loop_
_geom_angle_atom_site_label_1
_geom_angle_atom_site_label_2
_geom_angle_atom_site_label_3
_geom_angle_site_symmetry_3
_geom_angle
O3 P1 O4 . 119.31(15)
O3 P1 O1 . 111.34(14)
O4 P1 O1 . 105.91(15)
O3 P1 O2 . 106.68(14)
O4 P1 O2 . 110.01(14)
O1 P1 O2 . 102.33(12)
C2 O1 P1 . 115.4(2)
C12 O2 P1 . 115.8(2)
C2 C1 C10 . 117.6(3)
C2 C1 C11 . 119.2(3)
C10 C1 C11 . 123.0(3)
C1 C2 C3 . 123.3(3)
C1 C2 O1 . 118.8(3)
C3 C2 O1 . 117.9(3)
C4 C3 C2 . 118.9(3)
C4 C3 H3A . 120.5
C2 C3 H3A . 120.5
C3 C4 C5 . 121.5(3)
C3 C4 H4A . 119.2
C5 C4 H4A . 119.2
C4 C5 C6 . 122.4(3)
C4 C5 C10 . 118.8(3)
C6 C5 C10 . 118.8(3)
C7 C6 C5 . 121.5(3)
C7 C6 H6A . 119.2
C5 C6 H6A . 119.2
C6 C7 C8 . 120.2(3)
C6 C7 H7 . 119.9
C8 C7 H7 . 119.9
C9 C8 C7 . 119.8(3)
C9 C8 H8 . 120.1
C7 C8 H8 . 120.1
C8 C9 C10 . 121.8(3)
C8 C9 H9A . 119.1
C10 C9 H9A . 119.1
C9 C10 C5 . 117.8(3)
C9 C10 C1 . 122.3(3)
C5 C10 C1 . 119.7(3)
C12 C11 C20 . 117.4(3)
C12 C11 C1 . 119.0(3)
C20 C11 C1 . 123.6(3)
C11 C12 C13 . 123.9(3)
C11 C12 O2 . 117.8(3)
C13 C12 O2 . 118.2(3)
C14 C13 C12 . 119.1(3)
C14 C13 H13 . 120.4
C12 C13 H13 . 120.4
C13 C14 C15 . 120.6(3)
C13 C14 H14 . 119.7
C15 C14 H14 . 119.7
C14 C15 C16 . 121.2(3)
C14 C15 C20 . 120.0(3)
C16 C15 C20 . 118.8(3)
C17 C16 C15 . 121.5(3)
C17 C16 H16 . 119.2
C15 C16 H16 . 119.2
C16 C17 C18 . 119.7(3)
C16 C17 H17 . 120.1
C18 C17 H17 . 120.1
C19 C18 C17 . 120.9(3)
C19 C18 H18 . 119.5
C17 C18 H18 . 119.5
C18 C19 C20 . 120.4(3)
C18 C19 H19 . 119.8
C20 C19 H19 . 119.8
C19 C20 C15 . 118.4(3)
C19 C20 C11 . 122.6(3)
C15 C20 C11 . 118.9(3)
O8 P2 O7 . 119.53(16)
O8 P2 O5 . 112.15(16)
O7 P2 O5 . 105.55(14)
O8 P2 O6 . 106.54(14)
O7 P2 O6 . 109.94(15)
O5 P2 O6 . 101.72(12)
C22 O5 P2 . 118.05(19)
C32 O6 P2 . 120.11(19)
C22 C21 C30 . 117.2(3)
C22 C21 C31 . 120.1(3)
C30 C21 C31 . 122.7(3)
C21 C22 C23 . 123.2(3)
C21 C22 O5 . 119.6(3)
C23 C22 O5 . 117.2(3)
C24 C23 C22 . 119.8(3)
C24 C23 H23 . 120.1
C22 C23 H23 . 120.1
C23 C24 C25 . 120.6(3)
C23 C24 H24 . 119.7
C25 C24 H24 . 119.7
C26 C25 C24 . 122.2(3)
C26 C25 C30 . 118.5(3)
C24 C25 C30 . 119.2(3)
C27 C26 C25 . 121.5(4)
C27 C26 H26 . 119.3
C25 C26 H26 . 119.3
C26 C27 C28 . 120.1(3)
C26 C27 H27 . 119.9
C28 C27 H27 . 119.9
C29 C28 C27 . 120.7(3)
C29 C28 H28 . 119.7
C27 C28 H28 . 119.7
C28 C29 C30 . 120.3(4)
C28 C29 H29 . 119.9
C30 C29 H29 . 119.9
C29 C30 C25 . 118.9(3)
C29 C30 C21 . 121.8(3)
C25 C30 C21 . 119.3(3)
C32 C31 C40 . 117.4(3)
C32 C31 C21 . 119.7(3)
C40 C31 C21 . 122.7(3)
C31 C32 O6 . 118.7(3)
C31 C32 C33 . 122.9(3)
O6 C32 C33 . 118.4(3)
C34 C33 C32 . 119.8(3)
C34 C33 H33 . 120.1
C32 C33 H33 . 120.1
C33 C34 C35 . 120.8(3)
C33 C34 H34 . 119.6
C35 C34 H34 . 119.6
C34 C35 C36 . 121.1(4)
C34 C35 C40 . 119.4(3)
C36 C35 C40 . 119.5(4)
C37 C36 C35 . 120.9(4)
C37 C36 H36 . 119.6
C35 C36 H36 . 119.6
C36 C37 C38 . 119.5(3)
C36 C37 H37 . 120.3
C38 C37 H37 . 120.3
C39 C38 C37 . 121.4(4)
C39 C38 H38 . 119.3
C37 C38 H38 . 119.3
C38 C39 C40 . 121.1(4)
C38 C39 H39 . 119.5
C40 C39 H39 . 119.5
C39 C40 C35 . 117.5(3)
C39 C40 C31 . 123.0(3)
C35 C40 C31 . 119.4(3)
C53 N5 C51 . 123.8(3)
C53 N5 H5 . 110(2)
C51 N5 H5 . 126(2)
C54 N6 H6B . 114(3)
C54 N6 H6C . 113(4)
H6B N6 H6C . 132(5)
N5 C51 C52 . 116.5(3)
N5 C51 C51 2_565 118.1(4)
C52 C51 C51 2_565 125.4(4)
C55 C52 C51 . 120.9(3)
C55 C52 H52 . 119.5
C51 C52 H52 . 119.5
N5 C53 C54 . 121.6(3)
N5 C53 H53 . 119.2
C54 C53 H53 . 119.2
N6 C54 C53 . 119.7(4)
N6 C54 C55 . 123.8(4)
C53 C54 C55 . 116.4(3)
C52 C55 C54 . 120.7(4)
C52 C55 H55 . 119.7
C54 C55 H55 . 119.7
C45 N1 C41 . 125.2(3)
C45 N1 H1 . 118(2)
C41 N1 H1 . 117(2)
C50 N2 C46 . 118.3(3)
C44 N3 H3B . 120(3)
C44 N3 H3C . 124(2)
H3B N3 H3C . 115(4)
C49 N4 H4B . 115(3)
C49 N4 H4C . 119(2)
H4B N4 H4C . 114(4)
N1 C41 C42 . 116.0(3)
N1 C41 C46 . 116.2(3)
C42 C41 C46 . 127.7(3)
C43 C42 C41 . 120.9(3)
C43 C42 H42 . 119.6
C41 C42 H42 . 119.6
C42 C43 C44 . 121.5(3)
C42 C43 H43 . 119.2
C44 C43 H43 . 119.2
N3 C44 C45 . 121.8(4)
N3 C44 C43 . 121.9(3)
C45 C44 C43 . 116.4(3)
N1 C45 C44 . 120.0(3)
N1 C45 H45 . 120.0
C44 C45 H45 . 120.0
N2 C46 C47 . 121.5(3)
N2 C46 C41 . 114.6(3)
C47 C46 C41 . 123.8(3)
C48 C47 C46 . 119.6(3)
C48 C47 H47 . 120.2
C46 C47 H47 . 120.2
C47 C48 C49 . 119.5(4)
C47 C48 H48 . 120.3
C49 C48 H48 . 120.3
C48 C49 N4 . 123.6(3)
C48 C49 C50 . 117.2(3)
N4 C49 C50 . 119.2(3)
N2 C50 C49 . 123.9(3)
N2 C50 H50 . 118.0
C49 C50 H50 . 118.0
H9B O9 H9C . 97(4)
H10A O10 H10B . 112(4)
H11A O11 H11B . 113(5)

loop_
_geom_bond_atom_site_label_1
_geom_bond_atom_site_label_2
_geom_bond_site_symmetry_2
_geom_bond_distance
P1 O3 . 1.463(3)
P1 O4 . 1.485(2)
P1 O1 . 1.605(2)
P1 O2 . 1.612(2)
O1 C2 . 1.406(3)
O2 C12 . 1.405(4)
C1 C2 . 1.375(4)
C1 C10 . 1.430(4)
C1 C11 . 1.498(4)
C2 C3 . 1.403(4)
C3 C4 . 1.359(4)
C3 H3A . 0.9400
C4 C5 . 1.412(4)
C4 H4A . 0.9400
C5 C6 . 1.414(4)
C5 C10 . 1.426(4)
C6 C7 . 1.352(5)
C6 H6A . 0.9400
C7 C8 . 1.411(5)
C7 H7 . 0.9400
C8 C9 . 1.362(4)
C8 H8 . 0.9400
C9 C10 . 1.415(4)
C9 H9A . 0.9400
C11 C12 . 1.359(4)
C11 C20 . 1.433(4)
C12 C13 . 1.402(4)
C13 C14 . 1.349(5)
C13 H13 . 0.9400
C14 C15 . 1.406(5)
C14 H14 . 0.9400
C15 C16 . 1.407(5)
C15 C20 . 1.420(4)
C16 C17 . 1.356(5)
C16 H16 . 0.9400
C17 C18 . 1.401(5)
C17 H17 . 0.9400
C18 C19 . 1.365(5)
C18 H18 . 0.9400
C19 C20 . 1.416(5)
C19 H19 . 0.9400
P2 O8 . 1.467(2)
P2 O7 . 1.475(3)
P2 O5 . 1.612(2)
P2 O6 . 1.615(2)
O5 C22 . 1.397(4)
O6 C32 . 1.388(3)
C21 C22 . 1.377(4)
C21 C30 . 1.434(4)
C21 C31 . 1.491(5)
C22 C23 . 1.397(5)
C23 C24 . 1.354(5)
C23 H23 . 0.9400
C24 C25 . 1.417(5)
C24 H24 . 0.9400
C25 C26 . 1.406(5)
C25 C30 . 1.430(5)
C26 C27 . 1.363(5)
C26 H26 . 0.9400
C27 C28 . 1.395(5)
C27 H27 . 0.9400
C28 C29 . 1.380(5)
C28 H28 . 0.9400
C29 C30 . 1.411(4)
C29 H29 . 0.9400
C31 C32 . 1.372(5)
C31 C40 . 1.439(4)
C32 C33 . 1.402(5)
C33 C34 . 1.356(5)
C33 H33 . 0.9400
C34 C35 . 1.401(5)
C34 H34 . 0.9400
C35 C36 . 1.425(5)
C35 C40 . 1.427(5)
C36 C37 . 1.346(6)
C36 H36 . 0.9400
C37 C38 . 1.404(6)
C37 H37 . 0.9400
C38 C39 . 1.366(4)
C38 H38 . 0.9400
C39 C40 . 1.402(5)
C39 H39 . 0.9400
N5 C53 . 1.333(4)
N5 C51 . 1.345(4)
N5 H5 . 0.98(4)
N6 C54 . 1.364(5)
N6 H6B . 0.96(4)
N6 H6C . 0.81(5)
C51 C52 . 1.397(5)
C51 C51 2_565 1.472(6)
C52 C55 . 1.377(5)
C52 H52 . 0.9400
C53 C54 . 1.384(5)
C53 H53 . 0.9400
C54 C55 . 1.397(5)
C55 H55 . 0.9400
N1 C45 . 1.342(4)
N1 C41 . 1.353(4)
N1 H1 . 0.92(4)
N2 C50 . 1.324(4)
N2 C46 . 1.358(4)
N3 C44 . 1.350(4)
N3 H3B . 0.90(4)
N3 H3C . 0.96(4)
N4 C49 . 1.389(4)
N4 H4B . 0.87(4)
N4 H4C . 0.97(3)
C41 C42 . 1.395(4)
C41 C46 . 1.464(5)
C42 C43 . 1.368(5)
C42 H42 . 0.9400
C43 C44 . 1.408(5)
C43 H43 . 0.9400
C44 C45 . 1.394(5)
C45 H45 . 0.9400
C46 C47 . 1.383(5)
C47 C48 . 1.383(5)
C47 H47 . 0.9400
C48 C49 . 1.389(5)
C48 H48 . 0.9400
C49 C50 . 1.399(5)
C50 H50 . 0.9400
O9 H9B . 0.85(4)
O9 H9C . 0.88(5)
O10 H10A . 0.96(4)
O10 H10B . 0.93(5)
O11 H11A . 0.78(5)
O11 H11B . 0.91(6)

loop_
_geom_hbond_atom_site_label_D
_geom_hbond_atom_site_label_H
_geom_hbond_atom_site_label_A
_geom_hbond_site_symmetry_A
_geom_hbond_distance_DH
_geom_hbond_distance_HA
_geom_hbond_distance_DA
_geom_hbond_angle_DHA
N1 H1 O2 . 0.92(4) 2.33(4) 3.172(4) 151(3)
N3 H3B O8 1_645 0.90(4) 1.97(4) 2.830(4) 161(4)
N3 H3C O10 1_545 0.96(4) 2.08(5) 3.016(5) 164(4)
N4 H4C O9 . 0.97(3) 2.18(4) 3.124(5) 163(4)
N5 H5 O4 2_565 0.98(4) 1.61(4) 2.581(4) 167(3)
N6 H6B O10 1_455 0.96(4) 2.05(4) 3.006(5) 173(4)
N6 H6C O11 . 0.81(5) 2.34(5) 3.078(6) 153(5)
O9 H9B O3 2_665 0.85(4) 2.06(4) 2.875(4) 159(4)
O9 H9C O7 . 0.88(5) 1.89(5) 2.753(4) 164(4)
O10 H10A O11 2_675 0.96(4) 1.85(4) 2.787(4) 166(4)
O10 H10B O9 . 0.93(5) 1.98(5) 2.874(4) 162(4)
O11 H11B O3 2_665 0.91(6) 1.99(5) 2.817(4) 151(5)
O11 H11A O7 . 0.78(5) 2.44(5) 3.046(4) 136(5)
O11 H11A O8 . 0.78(5) 2.59(6) 3.264(5) 147(6)
